data_4516987
loop_
_publ_author_name
'Zeng, Dai'
'Yuan, Xiang-Ai'
'Liu, Jing-Cui'
'Li, Li'
'Wang, Lu-Ping'
'Qin, Ming-Feng'
'Bao, Song-Song'
'Ma, Jing'
'Zheng, Li-Min'

_publ_section_title
;
 Cyclometalated Iridium(III) Complexes Incorporating Aromatic Phosphonate
 Ligands: Syntheses, Structures, and Tunable Optical Properties.
;
_journal_issue 15
_journal_name_full 'ACS omega'
_journal_page_first 16543
_journal_page_last 16550
_journal_paper_doi 10.1021/acsomega.9b02311
_journal_volume 4
_journal_year 2019
_chemical_formula_moiety 'C27 H17 F4 Ir N3 O3 P'
_chemical_formula_sum 'C27 H17 F4 Ir N3 O3 P'
_chemical_formula_weight 730.60
_space_group_crystal_system monoclinic
_space_group_IT_number 15
_space_group_name_Hall '-C 2yc'
_space_group_name_H-M_alt 'C 1 2/c 1'
_atom_sites_solution_hydrogens geom
_audit_creation_method SHELXL-2013
_cell_angle_alpha 90
_cell_angle_beta 104.980(14)
_cell_angle_gamma 90
_cell_formula_units_Z 8
_cell_length_a 34.92(3)
_cell_length_b 10.096(8)
_cell_length_c 16.247(13)
_cell_measurement_reflns_used 5721
_cell_measurement_temperature 296(2)
_cell_measurement_theta_max 28.262
_cell_measurement_theta_min 2.39
_cell_volume 5533(8)
_computing_cell_refinement SMART
_computing_data_collection 'SMART (Bruker, 2000)'
_computing_data_reduction 'SAINT (Bruker, 2000)'
_computing_molecular_graphics SHELXTL
_computing_publication_material SHELXTL
_computing_structure_refinement 'SHELXL-2013 (Sheldrick, 2013)'
_computing_structure_solution 'SHELXTL (Bruker, 2000)'
_diffrn_ambient_temperature 296(2)
_diffrn_measured_fraction_theta_full 0.937
_diffrn_measured_fraction_theta_max 0.952
_diffrn_measurement_device_type 'Bruker APEX II'
_diffrn_radiation_type MoK\a
_diffrn_radiation_wavelength 0.71073
_diffrn_reflns_av_R_equivalents 0.0272
_diffrn_reflns_av_unetI/netI 0.0395
_diffrn_reflns_Laue_measured_fraction_full 0.937
_diffrn_reflns_Laue_measured_fraction_max 0.952
_diffrn_reflns_limit_h_max 41
_diffrn_reflns_limit_h_min -34
_diffrn_reflns_limit_k_max 12
_diffrn_reflns_limit_k_min -11
_diffrn_reflns_limit_l_max 19
_diffrn_reflns_limit_l_min -19
_diffrn_reflns_number 9687
_diffrn_reflns_point_group_measured_fraction_full 0.937
_diffrn_reflns_point_group_measured_fraction_max 0.952
_diffrn_reflns_theta_full 25.242
_diffrn_reflns_theta_max 25.098
_diffrn_reflns_theta_min 2.554
_exptl_absorpt_coefficient_mu 4.943
_exptl_absorpt_correction_T_max 0.740
_exptl_absorpt_correction_T_min 0.555
_exptl_absorpt_correction_type multi-scan
_exptl_absorpt_process_details 'SADABS(Bruker, 2000)'
_exptl_crystal_colour yellow
_exptl_crystal_density_diffrn 1.754
_exptl_crystal_description Sheet-like
_exptl_crystal_F_000 2816
_exptl_crystal_size_max 0.200
_exptl_crystal_size_mid 0.100
_exptl_crystal_size_min 0.060
_refine_diff_density_max 0.780
_refine_diff_density_min -0.675
_refine_diff_density_rms 0.107
_refine_ls_extinction_method none
_refine_ls_goodness_of_fit_ref 0.970
_refine_ls_hydrogen_treatment constr
_refine_ls_matrix_type full
_refine_ls_number_parameters 353
_refine_ls_number_reflns 4690
_refine_ls_number_restraints 0
_refine_ls_restrained_S_all 0.970
_refine_ls_R_factor_all 0.0324
_refine_ls_R_factor_gt 0.0270
_refine_ls_shift/su_max 0.016
_refine_ls_shift/su_mean 0.002
_refine_ls_structure_factor_coef Fsqd
_refine_ls_weighting_details 'w=1/[\s^2^(Fo^2^)+(0.0490P)^2^+6.8198P] where P=(Fo^2^+2Fc^2^)/3'
_refine_ls_weighting_scheme calc
_refine_ls_wR_factor_gt 0.0748
_refine_ls_wR_factor_ref 0.0781
_reflns_Friedel_coverage 0.000
_reflns_number_gt 4088
_reflns_number_total 4690
_reflns_threshold_expression 'I > 2\s(I)'
_cod_data_source_file ao9b02311_si_003.cif
_cod_data_source_block compound_5
_cod_original_cell_volume 5534(8)
_cod_original_sg_symbol_H-M 'C 2/c'
_cod_database_code 4516987
_shelx_space_group_comment
;
The symmetry employed for this shelxl refinement is uniquely defined
by the following loop, which should always be used as a source of
symmetry information in preference to the above space-group names.
They are only intended as comments.
;
_shelx_estimated_absorpt_t_min 0.438
_shelx_estimated_absorpt_t_max 0.756
_shelxl_version_number 2013-4

loop_
_space_group_symop_operation_xyz
'x, y, z'
'-x, y, -z+1/2'
'x+1/2, y+1/2, z'
'-x+1/2, y+1/2, -z+1/2'
'-x, -y, -z'
'x, -y, z-1/2'
'-x+1/2, -y+1/2, -z'
'x+1/2, -y+1/2, z-1/2'

loop_
_atom_site_label
_atom_site_type_symbol
_atom_site_fract_x
_atom_site_fract_y
_atom_site_fract_z
_atom_site_U_iso_or_equiv
_atom_site_adp_type
_atom_site_occupancy
_atom_site_site_symmetry_order
_atom_site_calc_flag
_atom_site_refinement_flags_posn
_atom_site_refinement_flags_adp
Ir1 Ir 0.13825(2) 0.69785(2) 0.12649(2) 0.03461(9) Uani 1 1 d . .
P1 P 0.05707(4) 0.55006(13) 0.05944(9) 0.0452(3) Uani 1 1 d . .
C1 C 0.08305(16) 0.5669(5) -0.0242(3) 0.0509(12) Uani 1 1 d . .
C2 C 0.0690(2) 0.5134(7) -0.1047(4) 0.0739(18) Uani 1 1 d . .
H2 H 0.0465 0.4601 -0.1171 0.089 Uiso 1 1 calc R U
C3 C 0.0884(3) 0.5395(9) -0.1660(4) 0.091(2) Uani 1 1 d . .
H3 H 0.0790 0.5052 -0.2206 0.109 Uiso 1 1 calc R U
C4 C 0.1216(2) 0.6161(8) -0.1462(4) 0.0747(19) Uani 1 1 d . .
H4 H 0.1348 0.6353 -0.1876 0.090 Uiso 1 1 calc R U
C5 C 0.13552(18) 0.6650(6) -0.0651(3) 0.0565(14) Uani 1 1 d . .
H5 H 0.1584 0.7162 -0.0515 0.068 Uiso 1 1 calc R U
C6 C 0.16313(17) 0.4135(5) 0.1588(3) 0.0472(12) Uani 1 1 d . .
H6 H 0.1368 0.3990 0.1589 0.057 Uiso 1 1 calc R U
C7 C 0.1889(2) 0.3083(5) 0.1735(4) 0.0597(16) Uani 1 1 d . .
H7 H 0.1798 0.2239 0.1815 0.072 Uiso 1 1 calc R U
C8 C 0.2278(2) 0.3280(6) 0.1762(4) 0.0617(16) Uani 1 1 d . .
H8 H 0.2459 0.2586 0.1888 0.074 Uiso 1 1 calc R U
C9 C 0.23955(17) 0.4525(6) 0.1601(3) 0.0578(14) Uani 1 1 d . .
H9 H 0.2659 0.4675 0.1606 0.069 Uiso 1 1 calc R U
C10 C 0.21262(14) 0.5574(5) 0.1430(3) 0.0423(11) Uani 1 1 d . .
C11 C 0.22054(15) 0.6953(4) 0.1242(3) 0.0408(11) Uani 1 1 d . .
C12 C 0.25544(15) 0.7470(6) 0.1123(3) 0.0525(13) Uani 1 1 d . .
C13 C 0.26060(16) 0.8757(6) 0.0921(4) 0.0566(14) Uani 1 1 d . .
H13 H 0.2845 0.9064 0.0844 0.068 Uiso 1 1 calc R U
C14 C 0.22836(18) 0.9572(5) 0.0839(4) 0.0580(14) Uani 1 1 d . .
C15 C 0.19304(16) 0.9152(5) 0.0954(3) 0.0502(12) Uani 1 1 d . .
H15 H 0.1724 0.9754 0.0903 0.060 Uiso 1 1 calc R U
C16 C 0.18741(15) 0.7835(5) 0.1147(3) 0.0402(11) Uani 1 1 d . .
C17 C 0.08762(19) 0.9235(6) 0.0415(4) 0.0663(16) Uani 1 1 d . .
H17 H 0.0853 0.8751 -0.0082 0.080 Uiso 1 1 calc R U
C18 C 0.0703(2) 1.0483(8) 0.0369(5) 0.090(2) Uani 1 1 d . .
H18 H 0.0559 1.0821 -0.0151 0.107 Uiso 1 1 calc R U
C19 C 0.0747(3) 1.1204(7) 0.1100(6) 0.095(3) Uani 1 1 d . .
H19 H 0.0643 1.2056 0.1078 0.114 Uiso 1 1 calc R U
C20 C 0.0942(2) 1.0675(6) 0.1852(5) 0.082(2) Uani 1 1 d . .
H20 H 0.0967 1.1153 0.2353 0.099 Uiso 1 1 calc R U
C21 C 0.11071(17) 0.9409(5) 0.1883(4) 0.0537(13) Uani 1 1 d . .
C22 C 0.13246(16) 0.8697(5) 0.2641(3) 0.0508(13) Uani 1 1 d . .
C23 C 0.1351(2) 0.9035(6) 0.3483(4) 0.0705(18) Uani 1 1 d . .
C24 C 0.1531(2) 0.8269(7) 0.4164(4) 0.078(2) Uani 1 1 d . .
H24 H 0.1534 0.8506 0.4719 0.093 Uiso 1 1 calc R U
C25 C 0.1707(2) 0.7143(6) 0.3989(4) 0.0656(17) Uani 1 1 d . .
C26 C 0.17031(17) 0.6749(5) 0.3185(3) 0.0480(12) Uani 1 1 d . .
H26 H 0.1835 0.5980 0.3104 0.058 Uiso 1 1 calc R U
C27 C 0.15019(14) 0.7495(5) 0.2484(3) 0.0403(10) Uani 1 1 d . .
F1 F 0.28763(10) 0.6660(4) 0.1224(3) 0.0744(10) Uani 1 1 d . .
F2 F 0.23242(11) 1.0849(3) 0.0631(3) 0.0826(11) Uani 1 1 d . .
F3 F 0.11837(17) 1.0207(5) 0.3649(3) 0.1175(18) Uani 1 1 d . .
F4 F 0.18809(14) 0.6355(5) 0.4653(2) 0.0953(13) Uani 1 1 d . .
N1 N 0.11619(12) 0.6393(4) -0.0047(2) 0.0427(9) Uani 1 1 d . .
N2 N 0.17441(12) 0.5361(4) 0.1444(2) 0.0392(9) Uani 1 1 d . .
N3 N 0.10754(12) 0.8720(4) 0.1158(3) 0.0469(10) Uani 1 1 d . .
O1 O 0.08769(10) 0.5832(4) 0.1399(2) 0.0520(9) Uani 1 1 d . .
O2 O 0.04003(11) 0.4143(3) 0.0558(3) 0.0619(10) Uani 1 1 d . .
O3 O 0.02486(11) 0.6580(4) 0.0404(3) 0.0569(9) Uani 1 1 d . .
H3A H 0.0045 0.6278 0.0091 0.085 Uiso 1 1 calc R U

loop_
_atom_site_aniso_label
_atom_site_aniso_U_11
_atom_site_aniso_U_22
_atom_site_aniso_U_33
_atom_site_aniso_U_23
_atom_site_aniso_U_13
_atom_site_aniso_U_12
Ir1 0.03052(12) 0.04085(12) 0.03286(13) 0.00201(7) 0.00894(9) 0.00224(7)
P1 0.0335(7) 0.0475(7) 0.0512(7) 0.0039(6) 0.0046(6) -0.0025(5)
C1 0.044(3) 0.061(3) 0.044(3) -0.003(2) 0.005(2) 0.002(2)
C2 0.065(4) 0.101(5) 0.047(3) -0.019(3) 0.000(3) -0.008(4)
C3 0.101(6) 0.131(6) 0.033(3) -0.019(4) 0.004(4) 0.012(5)
C4 0.073(5) 0.108(5) 0.047(3) -0.006(4) 0.021(3) 0.014(4)
C5 0.052(3) 0.076(4) 0.043(3) 0.002(3) 0.015(3) 0.009(3)
C6 0.054(3) 0.047(3) 0.039(3) -0.001(2) 0.010(2) -0.002(2)
C7 0.088(5) 0.040(3) 0.049(3) 0.000(2) 0.015(3) 0.010(3)
C8 0.071(4) 0.058(4) 0.055(3) 0.000(3) 0.014(3) 0.023(3)
C9 0.049(3) 0.069(4) 0.053(3) -0.005(3) 0.007(3) 0.015(3)
C10 0.038(3) 0.053(3) 0.034(2) -0.005(2) 0.006(2) 0.008(2)
C11 0.031(3) 0.053(3) 0.037(3) -0.009(2) 0.006(2) 0.000(2)
C12 0.035(3) 0.070(3) 0.050(3) -0.014(3) 0.007(2) 0.006(3)
C13 0.042(3) 0.069(4) 0.062(3) -0.016(3) 0.019(3) -0.018(3)
C14 0.065(4) 0.054(3) 0.058(3) -0.010(3) 0.023(3) -0.016(3)
C15 0.046(3) 0.048(3) 0.060(3) 0.004(2) 0.020(3) -0.002(2)
C16 0.038(3) 0.051(3) 0.034(3) -0.007(2) 0.014(2) -0.002(2)
C17 0.065(4) 0.071(4) 0.064(4) 0.026(3) 0.019(3) 0.018(3)
C18 0.090(5) 0.091(5) 0.089(5) 0.048(4) 0.026(4) 0.038(4)
C19 0.120(7) 0.055(4) 0.121(7) 0.029(4) 0.049(6) 0.042(4)
C20 0.099(5) 0.053(4) 0.100(5) 0.005(4) 0.036(4) 0.032(4)
C21 0.053(3) 0.045(3) 0.068(4) 0.004(3) 0.026(3) 0.006(2)
C22 0.049(3) 0.048(3) 0.058(3) -0.008(2) 0.019(3) 0.007(2)
C23 0.080(5) 0.070(4) 0.066(4) -0.025(3) 0.025(4) 0.018(3)
C24 0.085(5) 0.097(5) 0.047(4) -0.022(3) 0.010(4) 0.020(4)
C25 0.064(4) 0.086(4) 0.042(3) -0.010(3) 0.005(3) 0.014(3)
C26 0.047(3) 0.056(3) 0.039(3) -0.003(2) 0.008(2) 0.008(2)
C27 0.039(3) 0.039(2) 0.047(3) -0.003(2) 0.019(2) -0.001(2)
F1 0.0369(18) 0.091(2) 0.098(3) -0.007(2) 0.0217(18) 0.0071(17)
F2 0.077(2) 0.059(2) 0.120(3) 0.002(2) 0.040(2) -0.0240(18)
F3 0.157(5) 0.102(3) 0.091(3) -0.037(3) 0.028(3) 0.060(3)
F4 0.111(3) 0.136(3) 0.0318(17) 0.001(2) 0.0063(19) 0.047(3)
N1 0.039(2) 0.055(2) 0.033(2) 0.0042(18) 0.0062(18) 0.0062(19)
N2 0.043(2) 0.045(2) 0.0285(19) -0.0029(16) 0.0070(17) 0.0042(18)
N3 0.041(2) 0.050(2) 0.053(3) 0.015(2) 0.018(2) 0.0068(19)
O1 0.045(2) 0.073(2) 0.0394(19) 0.0037(17) 0.0140(16) -0.0093(18)
O2 0.048(2) 0.0434(19) 0.085(3) 0.0122(19) 0.001(2) -0.0005(17)
O3 0.045(2) 0.0457(18) 0.075(3) 0.0031(18) 0.0062(19) -0.0005(17)

loop_
_atom_type_symbol
_atom_type_description
_atom_type_scat_dispersion_real
_atom_type_scat_dispersion_imag
_atom_type_scat_source
C C 0.0033 0.0016 'International Tables Vol C Tables 4.2.6.8 and 6.1.1.4'
N N 0.0061 0.0033 'International Tables Vol C Tables 4.2.6.8 and 6.1.1.4'
H H 0.0000 0.0000 'International Tables Vol C Tables 4.2.6.8 and 6.1.1.4'
O O 0.0106 0.0060 'International Tables Vol C Tables 4.2.6.8 and 6.1.1.4'
F F 0.0171 0.0103 'International Tables Vol C Tables 4.2.6.8 and 6.1.1.4'
P P 0.1023 0.0942 'International Tables Vol C Tables 4.2.6.8 and 6.1.1.4'
Ir Ir -1.4442 7.9887 'International Tables Vol C Tables 4.2.6.8 and 6.1.1.4'

loop_
_geom_angle_atom_site_label_1
_geom_angle_atom_site_label_2
_geom_angle_atom_site_label_3
_geom_angle
C16 Ir1 C27 91.02(19)
C16 Ir1 N2 80.96(18)
C27 Ir1 N2 96.06(17)
C16 Ir1 N3 93.75(18)
C27 Ir1 N3 80.14(19)
N2 Ir1 N3 173.48(16)
C16 Ir1 N1 97.00(17)
C27 Ir1 N1 171.37(17)
N2 Ir1 N1 88.36(15)
N3 Ir1 N1 96.11(17)
C16 Ir1 O1 173.69(16)
C27 Ir1 O1 90.37(16)
N2 Ir1 O1 92.78(16)
N3 Ir1 O1 92.54(16)
N1 Ir1 O1 81.99(14)
O2 P1 O1 115.4(2)
O2 P1 O3 112.3(2)
O1 P1 O3 109.7(2)
O2 P1 C1 109.0(2)
O1 P1 C1 104.4(2)
O3 P1 C1 105.2(2)
N1 C1 C2 120.8(5)
N1 C1 P1 116.1(4)
C2 C1 P1 123.0(4)
C3 C2 C1 119.5(6)
C3 C2 H2 120.2
C1 C2 H2 120.2
C2 C3 C4 119.3(6)
C2 C3 H3 120.3
C4 C3 H3 120.3
C5 C4 C3 119.9(6)
C5 C4 H4 120.0
C3 C4 H4 120.0
N1 C5 C4 120.6(6)
N1 C5 H5 119.7
C4 C5 H5 119.7
N2 C6 C7 122.5(5)
N2 C6 H6 118.8
C7 C6 H6 118.8
C8 C7 C6 119.8(5)
C8 C7 H7 120.1
C6 C7 H7 120.1
C9 C8 C7 118.2(5)
C9 C8 H8 120.9
C7 C8 H8 120.9
C8 C9 C10 121.0(6)
C8 C9 H9 119.5
C10 C9 H9 119.5
N2 C10 C9 119.4(5)
N2 C10 C11 113.2(4)
C9 C10 C11 127.4(5)
C12 C11 C16 117.7(5)
C12 C11 C10 127.4(5)
C16 C11 C10 114.9(4)
F1 C12 C13 116.3(5)
F1 C12 C11 119.0(5)
C13 C12 C11 124.6(5)
C12 C13 C14 116.0(5)
C12 C13 H13 122.0
C14 C13 H13 122.0
F2 C14 C13 117.4(5)
F2 C14 C15 119.3(5)
C13 C14 C15 123.3(5)
C14 C15 C16 120.9(5)
C14 C15 H15 119.5
C16 C15 H15 119.5
C15 C16 C11 117.4(5)
C15 C16 Ir1 128.1(4)
C11 C16 Ir1 114.5(3)
N3 C17 C18 121.3(6)
N3 C17 H17 119.3
C18 C17 H17 119.3
C19 C18 C17 119.1(6)
C19 C18 H18 120.5
C17 C18 H18 120.5
C20 C19 C18 119.6(6)
C20 C19 H19 120.2
C18 C19 H19 120.2
C19 C20 C21 120.2(7)
C19 C20 H20 119.9
C21 C20 H20 119.9
N3 C21 C20 120.1(6)
N3 C21 C22 113.0(4)
C20 C21 C22 126.9(6)
C23 C22 C27 117.8(5)
C23 C22 C21 126.7(5)
C27 C22 C21 115.3(5)
C24 C23 F3 117.3(5)
C24 C23 C22 124.0(5)
F3 C23 C22 118.7(6)
C25 C24 C23 116.4(6)
C25 C24 H24 121.8
C23 C24 H24 121.8
F4 C25 C24 117.4(5)
F4 C25 C26 118.9(5)
C24 C25 C26 123.6(6)
C25 C26 C27 120.2(5)
C25 C26 H26 119.9
C27 C26 H26 119.9
C26 C27 C22 117.9(5)
C26 C27 Ir1 127.2(4)
C22 C27 Ir1 114.6(4)
C1 N1 C5 119.8(5)
C1 N1 Ir1 116.9(3)
C5 N1 Ir1 123.2(4)
C6 N2 C10 119.0(4)
C6 N2 Ir1 124.5(3)
C10 N2 Ir1 116.5(3)
C17 N3 C21 119.7(5)
C17 N3 Ir1 123.5(4)
C21 N3 Ir1 116.6(3)
P1 O1 Ir1 116.61(18)
P1 O3 H3A 109.5

loop_
_geom_bond_atom_site_label_1
_geom_bond_atom_site_label_2
_geom_bond_distance
Ir1 C16 1.975(5)
Ir1 C27 1.986(5)
Ir1 N2 2.039(4)
Ir1 N3 2.043(4)
Ir1 N1 2.153(4)
Ir1 O1 2.169(4)
P1 O2 1.489(4)
P1 O1 1.497(4)
P1 O3 1.539(4)
P1 C1 1.827(5)
C1 N1 1.336(7)
C1 C2 1.383(7)
C2 C3 1.365(10)
C2 H2 0.9300
C3 C4 1.362(11)
C3 H3 0.9300
C4 C5 1.374(9)
C4 H4 0.9300
C5 N1 1.352(6)
C5 H5 0.9300
C6 N2 1.338(6)
C6 C7 1.372(8)
C6 H6 0.9300
C7 C8 1.363(9)
C7 H7 0.9300
C8 C9 1.369(8)
C8 H8 0.9300
C9 C10 1.396(7)
C9 H9 0.9300
C10 N2 1.358(6)
C10 C11 1.467(7)
C11 C12 1.384(8)
C11 C16 1.436(7)
C12 F1 1.365(6)
C12 C13 1.364(9)
C13 C14 1.373(8)
C13 H13 0.9300
C14 F2 1.350(6)
C14 C15 1.362(7)
C15 C16 1.392(7)
C15 H15 0.9300
C17 N3 1.333(7)
C17 C18 1.391(9)
C17 H17 0.9300
C18 C19 1.368(11)
C18 H18 0.9300
C19 C20 1.346(11)
C19 H19 0.9300
C20 C21 1.398(8)
C20 H20 0.9300
C21 N3 1.348(7)
C21 C22 1.458(8)
C22 C23 1.389(8)
C22 C27 1.415(7)
C23 C24 1.364(9)
C23 F3 1.377(7)
C24 C25 1.355(9)
C24 H24 0.9300
C25 F4 1.352(7)
C25 C26 1.363(8)
C26 C27 1.395(7)
C26 H26 0.9300
O3 H3A 0.8200

loop_
_geom_hbond_atom_site_label_D
_geom_hbond_atom_site_label_H
_geom_hbond_atom_site_label_A
_geom_hbond_distance_DH
_geom_hbond_distance_HA
_geom_hbond_distance_DA
_geom_hbond_angle_DHA
_geom_hbond_site_symmetry_A
O3 H3A O2 0.82 1.69 2.506(6) 172.5 5_565
C20 H20 F3 0.93 2.26 2.861(10) 122.0 .
C17 H17 N1 0.93 2.61 3.190(8) 121.2 .
C15 H15 N3 0.93 2.62 3.119(7) 114.0 .
C9 H9 F1 0.93 2.29 2.894(8) 122.5 .
C6 H6 O1 0.93 2.50 3.091(7) 122.0 .

loop_
_geom_torsion_atom_site_label_1
_geom_torsion_atom_site_label_2
_geom_torsion_atom_site_label_3
_geom_torsion_atom_site_label_4
_geom_torsion
O2 P1 C1 N1 -143.5(4)
O1 P1 C1 N1 -19.7(5)
O3 P1 C1 N1 95.8(4)
O2 P1 C1 C2 39.1(6)
O1 P1 C1 C2 162.9(5)
O3 P1 C1 C2 -81.6(6)
N1 C1 C2 C3 -2.7(10)
P1 C1 C2 C3 174.6(6)
C1 C2 C3 C4 1.0(12)
C2 C3 C4 C5 0.8(12)
C3 C4 C5 N1 -1.0(10)
N2 C6 C7 C8 2.0(8)
C6 C7 C8 C9 -3.1(9)
C7 C8 C9 C10 1.3(9)
C8 C9 C10 N2 1.6(8)
C8 C9 C10 C11 -179.6(5)
N2 C10 C11 C12 -175.1(5)
C9 C10 C11 C12 6.0(8)
N2 C10 C11 C16 2.9(6)
C9 C10 C11 C16 -176.0(5)
C16 C11 C12 F1 178.9(4)
C10 C11 C12 F1 -3.2(8)
C16 C11 C12 C13 -0.2(8)
C10 C11 C12 C13 177.7(5)
F1 C12 C13 C14 -178.7(5)
C11 C12 C13 C14 0.4(8)
C12 C13 C14 F2 -179.4(5)
C12 C13 C14 C15 0.4(8)
F2 C14 C15 C16 178.3(5)
C13 C14 C15 C16 -1.5(9)
C14 C15 C16 C11 1.6(8)
C14 C15 C16 Ir1 -175.5(4)
C12 C11 C16 C15 -0.8(7)
C10 C11 C16 C15 -179.0(4)
C12 C11 C16 Ir1 176.7(4)
C10 C11 C16 Ir1 -1.5(5)
N3 C17 C18 C19 1.7(11)
C17 C18 C19 C20 -2.8(12)
C18 C19 C20 C21 1.7(12)
C19 C20 C21 N3 0.7(10)
C19 C20 C21 C22 -179.7(7)
N3 C21 C22 C23 -168.5(6)
C20 C21 C22 C23 11.9(10)
N3 C21 C22 C27 7.0(7)
C20 C21 C22 C27 -172.6(6)
C27 C22 C23 C24 -1.2(10)
C21 C22 C23 C24 174.2(7)
C27 C22 C23 F3 179.4(6)
C21 C22 C23 F3 -5.2(10)
F3 C23 C24 C25 -177.7(7)
C22 C23 C24 C25 2.9(12)
C23 C24 C25 F4 -178.8(7)
C23 C24 C25 C26 -1.3(11)
F4 C25 C26 C27 175.6(6)
C24 C25 C26 C27 -1.9(10)
C25 C26 C27 C22 3.6(8)
C25 C26 C27 Ir1 -169.3(5)
C23 C22 C27 C26 -2.1(8)
C21 C22 C27 C26 -178.0(5)
C23 C22 C27 Ir1 171.7(5)
C21 C22 C27 Ir1 -4.2(6)
C2 C1 N1 C5 2.5(8)
P1 C1 N1 C5 -175.0(4)
C2 C1 N1 Ir1 -173.2(5)
P1 C1 N1 Ir1 9.2(5)
C4 C5 N1 C1 -0.7(8)
C4 C5 N1 Ir1 174.8(5)
C7 C6 N2 C10 0.9(7)
C7 C6 N2 Ir1 -177.7(4)
C9 C10 N2 C6 -2.7(7)
C11 C10 N2 C6 178.4(4)
C9 C10 N2 Ir1 176.0(4)
C11 C10 N2 Ir1 -3.0(5)
C18 C17 N3 C21 0.7(9)
C18 C17 N3 Ir1 -173.9(5)
C20 C21 N3 C17 -1.9(8)
C22 C21 N3 C17 178.5(5)
C20 C21 N3 Ir1 173.1(5)
C22 C21 N3 Ir1 -6.6(6)
O2 P1 O1 Ir1 140.4(2)
O3 P1 O1 Ir1 -91.6(3)
C1 P1 O1 Ir1 20.8(3)

loop_
_platon_squeeze_void_nr
_platon_squeeze_void_average_x
_platon_squeeze_void_average_y
_platon_squeeze_void_average_z
_platon_squeeze_void_volume
_platon_squeeze_void_count_electrons
_platon_squeeze_void_content
1 0.000 -0.012 0.250 217 35 ' '
2 0.000 0.004 0.750 217 35 ' '
3 0.500 -0.017 0.750 217 35 ' '
4 0.500 0.083 0.250 217 35 ' '
